data_4315371
loop_
_publ_author_name
'Dorthe B. Ravnsbaek'
'Yaroslav Filinchuk'
'Radovan \<Cern\'y'
'Morten B. Ley'
'D\"orthe Haase'
'Hans J. Jakobsen'
'J\/orgen Skibsted'
'Torben R. Jensen'

_publ_section_title
;
 Thermal Polymorphism and Decomposition of Y(BH4)3
;
_journal_name_full 'Inorganic Chemistry'
_journal_page_first 3801
_journal_page_last 3809
_journal_paper_doi 10.1021/ic902279k
_journal_volume 49
_journal_year 2010
_chemical_formula_moiety 'B3 H12 Y'
_chemical_formula_sum 'B3 H12 Y'
_chemical_formula_weight 133.44
_chemical_name_systematic ' ?'
_space_group_IT_number 221
_symmetry_cell_setting cubic
_symmetry_space_group_name_Hall '-P 4 2 3'
_symmetry_space_group_name_H-M 'P m -3 m'
_cell_angle_alpha 90.00000
_cell_angle_beta 90.00000
_cell_angle_gamma 90.00000
_cell_formula_units_Z 1
_cell_length_a 5.47677(18)
_cell_length_b 5.47677(18)
_cell_length_c 5.47677(18)
_cell_measurement_temperature 451
_cell_volume 164.276(9)
_computing_structure_refinement FULLPROF
_diffrn_ambient_temperature 451
_diffrn_radiation_wavelength 0.9077
_diffrn_source synchrotron
_exptl_absorpt_coefficient_mu 8.721
_pd_instr_location ' ?'
_pd_meas_2theta_range_inc 0.032502
_pd_meas_2theta_range_max 37.74740
_pd_meas_2theta_range_min 3.71792
_pd_meas_number_of_points 1049
_pd_proc_2theta_range_inc 0.032502
_pd_proc_2theta_range_max 37.6791
_pd_proc_2theta_range_min 3.6496
_pd_proc_ls_pref_orient_corr ' ?'
_pd_proc_ls_prof_R_factor 1.3577
_pd_proc_ls_prof_wR_expected 0.0647
_pd_proc_ls_prof_wR_factor 2.6363
_pd_proc_wavelength 0.907700
_pd_spec_mounting ' ?'
_refine_ls_number_parameters 13
_refine_ls_number_reflns 20
_refine_ls_number_restraints 0
_refine_ls_R_I_factor 2.6223
_cod_data_source_file ic902279k_si_002.cif
_cod_data_source_block Y(BH4)3_HT
_cod_depositor_comments
;
The following automatic conversions were performed:

'_symmetry_cell_setting' value 'Cubic' changed to 'cubic' according
to the built-in table from CIF Core dictionary named 'cif_core.dic'
version 2.4.1 from 2010-06-29.

Automatic conversion script
Id: cif_fix_values 1646 2011-03-28 12:23:43Z adriana 
;
_cod_database_code 4315371
_pd_proc_ls_prof_cr_factor 8.4393
_pd_proc_ls_prof_cwr_factor 8.3282
_pd_proc_ls_prof_cwr_expected 0.2044
_pd_proc_ls_prof_chi2 1660.0522
_pd_proc_ls_prof_echi2 1780.6228

loop_
_symmetry_equiv_pos_as_xyz
x,y,z
x,-y,-z
-x,y,-z
-x,-y,z
y,z,x
-y,-z,x
y,-z,-x
-y,z,-x
z,x,y
-z,x,-y
-z,-x,y
z,-x,-y
y,x,z
-y,x,-z
y,-x,-z
-y,-x,z
z,y,x
-z,-y,x
-z,y,-x
z,-y,-x
x,z,y
x,-z,-y
-x,-z,y
-x,z,-y
-x,-y,-z
-x,y,z
x,-y,z
x,y,-z
-y,-z,-x
y,z,-x
-y,z,x
y,-z,x
-z,-x,-y
z,-x,y
z,x,-y
-z,x,y
-y,-x,-z
y,-x,z
-y,x,z
y,x,-z
-z,-y,-x
z,y,-x
z,-y,x
-z,y,x
-x,-z,-y
-x,z,y
x,z,-y
x,-z,y

loop_
_atom_site_label
_atom_site_fract_x
_atom_site_fract_y
_atom_site_fract_z
_atom_site_U_iso_or_equiv
_atom_site_occupancy
_atom_site_adp_type
_atom_site_type_symbol
Y1 0.00000 0.00000 0.00000 0.02533 1.00000 Uiso Y
B1 0.50000 0.00000 0.00000 0.03800 1.00000 Uiso B
H1 0.37095 0.00000 0.18260 0.05066 0.50000 Uiso H

loop_
_atom_type_symbol
_atom_type_scat_Cromer_Mann_a1
_atom_type_scat_Cromer_Mann_b1
_atom_type_scat_Cromer_Mann_a2
_atom_type_scat_Cromer_Mann_b2
_atom_type_scat_Cromer_Mann_a3
_atom_type_scat_Cromer_Mann_b3
_atom_type_scat_Cromer_Mann_a4
_atom_type_scat_Cromer_Mann_b4
_atom_type_scat_Cromer_Mann_c
_atom_type_scat_dispersion_real
_atom_type_scat_dispersion_imag
_atom_type_scat_source
y 17.77600 1.40290 10.29460 12.80060 5.72629 0.12560 3.26588 104.35400 1.91213 -2.95100 3.54200 International_Tables_for_Crystallography_Vol.C(1991)_Tables_6.1.1.4_and_6.1.1.5
b 2.05450 23.21850 1.33260 1.02100 1.09790 60.34980 0.70680 0.14030 -0.19320 0.00000 0.00100 International_Tables_for_Crystallography_Vol.C(1991)_Tables_6.1.1.4_and_6.1.1.5
h 0.49300 10.51090 0.32291 26.12570 0.14019 3.14236 0.04081 57.79970 0.00304 0.00000 0.00000 International_Tables_for_Crystallography_Vol.C(1991)_Tables_6.1.1.4_and_6.1.1.5

loop_
_geom_bond_atom_site_label_1
_geom_bond_atom_site_label_2
_geom_bond_distance
_geom_bond_site_symmetry_2
_geom_bond_publ_flag
Y1 B1 2.738385(15 1_455 ?
Y1 B1 2.738385(15 . ?
Y1 B1 2.738385(15 5_554 ?
Y1 B1 2.738385(15 5_555 ?
Y1 B1 2.738385(15 9_545 ?
Y1 B1 2.738385(15 9_555 ?
Y1 H1 3.587375(18 1_455 ?
Y1 H1 2.264409(10 . ?
Y1 H1 3.587375(18 2_455 ?
Y1 H1 2.264409(10 2_555 ?
Y1 H1 2.264409(10 3_555 ?
Y1 H1 3.587375(18 3_655 ?
Y1 H1 2.264409(10 4_555 ?
Y1 H1 3.587375(18 4_655 ?
Y1 H1 3.587375(18 5_554 ?
Y1 H1 2.264409(10 5_555 ?
Y1 H1 3.587375(18 6_554 ?
Y1 H1 2.264409(10 6_555 ?
Y1 H1 2.264409(10 7_555 ?
Y1 H1 3.587375(18 7_556 ?
Y1 H1 2.264409(10 8_555 ?
Y1 H1 3.587375(18 8_556 ?
Y1 H1 3.587375(18 9_545 ?
Y1 H1 2.264409(10 9_555 ?
Y1 H1 3.587375(18 10_545 ?
Y1 H1 2.264409(10 10_555 ?
Y1 H1 2.264409(10 11_555 ?
Y1 H1 3.587375(18 11_565 ?
Y1 H1 2.264409(10 12_555 ?
Y1 H1 3.587375(18 12_565 ?
Y1 H1 3.587375(18 13_545 ?
Y1 H1 2.264409(10 13_555 ?
Y1 H1 3.587375(18 14_545 ?
Y1 H1 2.264409(10 14_555 ?
Y1 H1 2.264409(10 15_555 ?
Y1 H1 3.587375(18 15_565 ?
Y1 H1 2.264409(10 16_555 ?
Y1 H1 3.587375(18 16_565 ?
Y1 H1 3.587375(18 17_554 ?
Y1 H1 2.264409(10 17_555 ?
Y1 H1 3.587375(18 18_554 ?
Y1 H1 2.264409(10 18_555 ?
Y1 H1 2.264409(10 19_555 ?
Y1 H1 3.587375(18 19_556 ?
Y1 H1 2.264409(10 20_555 ?
Y1 H1 3.587375(18 20_556 ?
Y1 H1 3.587375(18 21_455 ?
Y1 H1 2.264409(10 21_555 ?
Y1 H1 3.587375(18 22_455 ?
Y1 H1 2.264409(10 22_555 ?
Y1 H1 2.264409(10 23_555 ?
Y1 H1 3.587375(18 23_655 ?
Y1 H1 2.264409(10 24_555 ?
Y1 H1 3.587375(18 24_655 ?
B1 Y1 2.738385(15 . ?
B1 Y1 2.738385(15 1_655 ?
B1 H1 1.224602(5) . ?
B1 H1 1.224602(5) 2_555 ?
B1 H1 1.224602(5) 3_655 ?
B1 H1 1.224602(5) 4_655 ?
B1 H1 3.553351(13 5_555 ?
B1 H1 3.553351(13 5_655 ?
B1 H1 3.553351(13 6_555 ?
B1 H1 3.553351(13 6_655 ?
B1 H1 3.553351(13 7_555 ?
B1 H1 3.553351(13 7_655 ?
B1 H1 3.553351(13 8_555 ?
B1 H1 3.553351(13 8_655 ?
B1 H1 2.673801(10 9_555 ?
B1 H1 2.673801(10 10_655 ?
B1 H1 2.673801(10 11_655 ?
B1 H1 2.673801(10 12_555 ?
B1 H1 3.553351(13 13_555 ?
B1 H1 3.553351(13 13_655 ?
B1 H1 3.553351(13 14_555 ?
B1 H1 3.553351(13 14_655 ?
B1 H1 3.553351(13 15_555 ?
B1 H1 3.553351(13 15_655 ?
B1 H1 3.553351(13 16_555 ?
B1 H1 3.553351(13 16_655 ?
B1 H1 2.673801(10 17_555 ?
B1 H1 2.673801(10 18_655 ?
B1 H1 2.673801(10 19_655 ?
B1 H1 2.673801(10 20_555 ?
B1 H1 1.224602(5) 21_555 ?
B1 H1 1.224602(5) 22_555 ?
B1 H1 1.224602(5) 23_655 ?
B1 H1 1.224602(5) 24_655 ?
H1 Y1 2.264409(10 . ?
H1 Y1 3.587375(18 1_655 ?
H1 B1 1.224602(5) . ?
H1 B1 2.673801(10 5_555 ?
H1 B1 3.553351(13 9_545 ?
H1 B1 3.553351(13 9_555 ?
H1 H1 2.000117(11 2_555 ?
H1 H1 3.476654(19 2_556 ?
H1 H1 2.449204(10 3_655 ?
H1 H1 3.753033(18 3_656 ?
H1 H1 1.413554(8) 4_655 ?
H1 H1 2.488301(10 5_555 ?
H1 H1 3.732741(18 5_655 ?
H1 H1 2.488301(10 6_555 ?
H1 H1 3.732741(18 6_655 ?
H1 H1 3.783986(15 7_555 ?
H1 H1 3.332579(12 7_556 ?
H1 H1 3.783986(15 8_555 ?
H1 H1 3.332579(12 8_556 ?
H1 H1 3.732741(18 9_545 ?
H1 H1 2.488301(10 9_555 ?
H1 H1 3.783986(15 10_555 ?
H1 H1 3.332579(12 10_655 ?
H1 H1 3.783986(15 11_555 ?
H1 H1 3.332579(12 11_655 ?
H1 H1 2.488301(10 12_555 ?
H1 H1 3.732741(18 12_565 ?
H1 H1 2.873128(11 13_555 ?
H1 H1 3.500761(11 14_555 ?
H1 H1 3.500761(11 15_555 ?
H1 H1 2.873128(11 16_555 ?
H1 H1 1.458832(6) 17_555 ?
H1 H1 3.202358(16 18_555 ?
H1 H1 2.653795(13 18_655 ?
H1 H1 3.457899(13 19_656 ?
H1 H1 3.202358(16 20_555 ?
H1 H1 2.653795(13 20_556 ?
H1 H1 1.414296(5) 21_555 ?
H1 H1 1.414296(5) 22_555 ?
H1 H1 1.999592(7) 23_655 ?
H1 H1 1.999592(7) 24_655 ?
